data_1561036
loop_
_publ_author_name
'Fan, Liming'
'Gao, Lingling'
'Ren, Guohua'
'Zhang, Jie'
'Huo, Liangqin'
'Wang, Xiaoqing'
'Niu, Xiaoyan'
'Hu, Tuoping'

_publ_section_title
;
 Three coordination polymers based on 5-(1H-tetrazol-5-yl)isophthalic
 acid: Syntheses, structure, magnetic properties
;
_journal_name_full 'Journal of Solid State Chemistry'
_journal_page_first 15
_journal_page_last 21
_journal_paper_doi 10.1016/j.jssc.2018.04.036
_journal_volume 264
_journal_year 2018
_chemical_formula_moiety 'C9 H8 Co2 N4 O7'
_chemical_formula_sum 'C9 H8 Co2 N4 O7'
_chemical_formula_weight 402.05
_space_group_crystal_system monoclinic
_space_group_IT_number 14
_space_group_name_Hall '-P 2ybc'
_space_group_name_H-M_alt 'P 1 21/c 1'
_atom_sites_solution_hydrogens geom
_atom_sites_solution_primary iterative
_atom_sites_solution_secondary difmap
_cell_angle_alpha 90.00
_cell_angle_beta 98.769(2)
_cell_angle_gamma 90.00
_cell_formula_units_Z 4
_cell_length_a 12.3790(12)
_cell_length_b 14.800(3)
_cell_length_c 6.831(2)
_cell_measurement_reflns_used 1958
_cell_measurement_temperature 298(2)
_cell_measurement_theta_max 27.422
_cell_measurement_theta_min 2.753
_cell_volume 1236.9(5)
_computing_molecular_graphics 'Olex2 (Dolomanov et al., 2009)'
_computing_publication_material 'Olex2 (Dolomanov et al., 2009)'
_computing_structure_refinement 'XL (Sheldrick, 2008)'
_computing_structure_solution
;
Superflip (Palatinus & Chapuis, 2007;Palatinus & van der Lee, 2008;
Palatinus et al., 2012)
;
_diffrn_ambient_temperature 298.15
_diffrn_measured_fraction_theta_full 0.978
_diffrn_measured_fraction_theta_max 0.978
_diffrn_measurement_device_type bruker-CCD
_diffrn_radiation_monochromator graphite
_diffrn_radiation_type MoK\a
_diffrn_radiation_wavelength 0.71070
_diffrn_reflns_av_R_equivalents 0.1050
_diffrn_reflns_av_unetI/netI 0.1042
_diffrn_reflns_limit_h_max 14
_diffrn_reflns_limit_h_min -12
_diffrn_reflns_limit_k_max 16
_diffrn_reflns_limit_k_min -17
_diffrn_reflns_limit_l_max 8
_diffrn_reflns_limit_l_min -8
_diffrn_reflns_number 4602
_diffrn_reflns_theta_full 25.01
_diffrn_reflns_theta_max 25.01
_diffrn_reflns_theta_min 2.75
_diffrn_source 'fine-focus sealed tube'
_diffrn_source_current 30.0
_diffrn_source_power 1.5
_diffrn_source_voltage 50.0
_exptl_absorpt_coefficient_mu 2.728
_exptl_absorpt_correction_T_max 0.8113
_exptl_absorpt_correction_T_min 0.7355
_exptl_absorpt_correction_type multi-scan
_exptl_absorpt_process_details sadabs
_exptl_crystal_colour crimson
_exptl_crystal_density_diffrn 2.159
_exptl_crystal_density_method 'not measured'
_exptl_crystal_description block
_exptl_crystal_F_000 800
_exptl_crystal_size_max 0.12
_exptl_crystal_size_mid 0.1
_exptl_crystal_size_min 0.08
_refine_diff_density_max 2.448
_refine_diff_density_min -1.281
_refine_diff_density_rms 0.276
_refine_ls_extinction_method none
_refine_ls_goodness_of_fit_ref 1.062
_refine_ls_hydrogen_treatment mixed
_refine_ls_matrix_type full
_refine_ls_number_parameters 199
_refine_ls_number_reflns 2130
_refine_ls_number_restraints 26
_refine_ls_restrained_S_all 1.061
_refine_ls_R_factor_all 0.1451
_refine_ls_R_factor_gt 0.1189
_refine_ls_shift/su_max 0.007
_refine_ls_shift/su_mean 0.000
_refine_ls_structure_factor_coef Fsqd
_refine_ls_weighting_details 'calc w=1/[\s^2^(Fo^2^)+(0.0147P)^2^+45.8544P] where P=(Fo^2^+2Fc^2^)/3'
_refine_ls_weighting_scheme calc
_refine_ls_wR_factor_gt 0.2551
_refine_ls_wR_factor_ref 0.2705
_reflns_number_gt 1608
_reflns_number_total 2130
_reflns_threshold_expression >2sigma(I)
_cod_data_source_file JSSC-2018-264-15.cif
_cod_data_source_block p1
_cod_database_code 1561036
_olex2_refinement_description
;
1. Others
 Fixed Uiso: H1WB(0.11) H1WC(0.11) H2WA(0.069) H2WB(0.069) H5WA(0.047)
 H3(0.06) H5(0.052) H7(0.049)
 Fixed X: H1WB(0.0443) H1WC(0.0434) H2WA(-0.0357) H2WB(-0.0376) H5WA(0.0877)
 H3(0.4473) H5(0.4474) H7(0.165)
 Fixed Y: H1WB(-0.4727) H1WC(-0.4627) H2WA(0.2033) H2WB(0.2956) H5WA(0.3387)
 H3(-0.0409) H5(-0.3105) H7(-0.1729)
 Fixed Z: H1WB(0.8647) H1WC(0.69) H2WA(0.5396) H2WB(0.4292) H5WA(0.7711)
 H3(0.7864) H5(0.8408) H7(0.813)
;

loop_
_space_group_symop_id
_space_group_symop_operation_xyz
1 'x, y, z'
2 '-x, y+1/2, -z+1/2'
3 '-x, -y, -z'
4 'x, -y-1/2, z-1/2'

loop_
_atom_site_label
_atom_site_type_symbol
_atom_site_fract_x
_atom_site_fract_y
_atom_site_fract_z
_atom_site_U_iso_or_equiv
_atom_site_adp_type
_atom_site_occupancy
_atom_site_symmetry_multiplicity
_atom_site_calc_flag
_atom_site_refinement_flags
_atom_site_disorder_assembly
_atom_site_disorder_group
Co1 Co 0.18476(11) 0.25271(7) 0.54432(16) 0.0378(3) Uani 1 1 d . . .
Co2 Co 0.23285(12) -0.54648(8) 0.80205(18) 0.0465(3) Uani 1 1 d U . .
O1 O 0.6230(7) -0.1039(4) 0.7137(10) 0.062(2) Uani 1 1 d . . .
O1W O 0.0549(6) -0.5042(4) 0.7706(12) 0.074(2) Uani 1 1 d DU . .
H1WB H 0.0443 -0.4727 0.8647 0.110 Uiso 1 1 d RD . .
H1WC H 0.0434 -0.4627 0.6900 0.110 Uiso 1 1 d RD . .
O2 O 0.6478(7) -0.2372(4) 0.8872(10) 0.057(2) Uani 1 1 d . . .
O2W O 0.0001(6) 0.2500(4) 0.4945(9) 0.0459(17) Uani 1 1 d . . .
H2WA H -0.0357 0.2033 0.5396 0.069 Uiso 1 1 d R . .
H2WB H -0.0376 0.2956 0.4292 0.069 Uiso 1 1 d R . .
O3 O 0.1321(6) -0.3411(4) 0.7968(10) 0.056(2) Uani 1 1 d D . .
O4 O 0.2909(6) -0.4167(3) 0.8160(9) 0.0479(18) Uani 1 1 d . . .
O5 O 0.1647(5) 0.3263(4) 0.7919(8) 0.0388(16) Uani 1 1 d . . .
H5WA H 0.0877 0.3387 0.7711 0.047 Uiso 1 1 d R . .
N1 N 0.1899(8) 0.1282(5) 0.6941(10) 0.049(2) Uani 1 1 d . . .
N2 N 0.2293(7) 0.0491(4) 0.6386(13) 0.052(2) Uani 1 1 d . . .
N3 N 0.2197(6) 0.0420(5) 0.9438(11) 0.0452(10) Uani 1 1 d U . .
N4 N 0.1795(7) 0.1250(5) 0.8840(10) 0.0489(17) Uani 1 1 d U . .
C1 C 0.2456(6) 0.0016(4) 0.7988(13) 0.0417(8) Uani 1 1 d DU . .
C2 C 0.2974(7) -0.0882(4) 0.8050(12) 0.0414(13) Uani 1 1 d DU . .
C3 C 0.4092(8) -0.0944(6) 0.7973(14) 0.050(2) Uani 1 1 d U . .
H3 H 0.4473 -0.0409 0.7864 0.060 Uiso 1 1 calc R . .
C4 C 0.4682(9) -0.1759(7) 0.8050(13) 0.053(3) Uani 1 1 d . . .
C5 C 0.4096(9) -0.2560(5) 0.8238(13) 0.043(2) Uani 1 1 d . . .
H5 H 0.4474 -0.3105 0.8408 0.052 Uiso 1 1 calc R . .
C6 C 0.2993(7) -0.2562(4) 0.8179(12) 0.041(3) Uani 1 1 d D . .
C7 C 0.2400(8) -0.1725(5) 0.8121(12) 0.041(2) Uani 1 1 d . . .
H7 H 0.1650 -0.1729 0.8130 0.049 Uiso 1 1 calc R . .
C8 C 0.5862(9) -0.1717(7) 0.8021(14) 0.056(3) Uani 1 1 d . . .
C9 C 0.2343(7) -0.3400(4) 0.8080(12) 0.040(2) Uani 1 1 d D . .

loop_
_atom_site_aniso_label
_atom_site_aniso_U_11
_atom_site_aniso_U_22
_atom_site_aniso_U_33
_atom_site_aniso_U_23
_atom_site_aniso_U_13
_atom_site_aniso_U_12
Co1 0.0669(8) 0.0175(5) 0.0293(5) -0.0007(4) 0.0079(5) -0.0012(5)
Co2 0.0775(6) 0.0277(5) 0.0354(6) -0.0009(5) 0.0118(6) -0.0005(5)
O1 0.094(5) 0.043(3) 0.050(4) 0.004(3) 0.015(4) -0.005(4)
O1W 0.0866(9) 0.045(4) 0.091(5) 0.008(4) 0.020(4) 0.0162(18)
O2 0.092(5) 0.037(3) 0.046(4) -0.003(3) 0.021(4) 0.007(3)
O2W 0.063(4) 0.037(3) 0.042(3) 0.007(3) 0.018(3) 0.000(3)
O3 0.073(4) 0.034(3) 0.062(4) 0.000(3) 0.012(4) 0.003(3)
O4 0.082(4) 0.016(2) 0.047(3) 0.003(2) 0.015(3) -0.002(3)
O5 0.057(3) 0.035(3) 0.023(3) -0.001(2) 0.004(3) -0.004(3)
N1 0.092(6) 0.031(3) 0.024(3) 0.010(3) 0.008(4) -0.006(4)
N2 0.069(5) 0.015(3) 0.073(5) -0.002(3) 0.013(4) 0.003(3)
N3 0.051(3) 0.0292(9) 0.0514(12) -0.0091(9) -0.0043(15) -0.0047(13)
N4 0.083(4) 0.0345(12) 0.028(3) 0.0052(15) 0.005(3) -0.0031(16)
C1 0.0333(17) 0.0476(9) 0.0432(17) 0.0015(15) 0.003(2) -0.0051(11)
C2 0.0622(8) 0.0320(11) 0.030(4) -0.010(2) 0.006(2) -0.0145(13)
C3 0.0658(10) 0.026(3) 0.058(5) -0.004(4) 0.012(3) 0.0062(18)
C4 0.085(7) 0.051(5) 0.023(4) 0.003(4) 0.006(4) -0.002(5)
C5 0.065(6) 0.029(4) 0.034(4) 0.007(3) 0.005(4) 0.005(4)
C6 0.083(7) 0.014(3) 0.024(4) 0.004(3) 0.000(4) -0.001(4)
C7 0.062(5) 0.034(4) 0.028(4) -0.002(3) 0.009(4) -0.002(4)
C8 0.076(7) 0.049(5) 0.039(5) -0.004(4) -0.005(5) -0.014(5)
C9 0.052(5) 0.044(5) 0.025(4) 0.003(4) 0.008(4) 0.000(4)

loop_
_atom_type_symbol
_atom_type_description
_atom_type_scat_dispersion_real
_atom_type_scat_dispersion_imag
_atom_type_scat_source
C C 0.0033 0.0016 'International Tables Vol C Tables 4.2.6.8 and 6.1.1.4'
H H 0.0000 0.0000 'International Tables Vol C Tables 4.2.6.8 and 6.1.1.4'
Co Co 0.3494 0.9721 'International Tables Vol C Tables 4.2.6.8 and 6.1.1.4'
N N 0.0061 0.0033 'International Tables Vol C Tables 4.2.6.8 and 6.1.1.4'
O O 0.0106 0.0060 'International Tables Vol C Tables 4.2.6.8 and 6.1.1.4'

loop_
_geom_angle_atom_site_label_1
_geom_angle_atom_site_label_2
_geom_angle_atom_site_label_3
_geom_angle
_geom_angle_site_symmetry_1
_geom_angle_site_symmetry_3
O2 Co1 O2W 174.6(2) 2_656 .
O2 Co1 O5 102.7(3) 2_656 4_565
O2 Co1 N1 89.9(3) 2_656 .
O2 Co1 N4 90.3(3) 2_656 4_565
O5 Co1 O2 91.1(3) . 2_656
O5 Co1 O2W 83.5(2) . .
O5 Co1 O2W 82.8(2) 4_565 .
O5 Co1 O5 166.1(4) . 4_565
O5 Co1 N1 84.3(2) 4_565 .
O5 Co1 N1 93.6(2) . .
O5 Co1 N4 88.5(2) . 4_565
O5 Co1 N4 93.6(2) 4_565 4_565
N1 Co1 O2W 90.7(3) . .
N1 Co1 N4 177.8(3) . 4_565
N4 Co1 O2W 89.3(3) 4_565 .
O1 Co2 O1W 167.6(3) 2_646 .
O1 Co2 O4 95.3(3) 2_646 .
O1 Co2 O5 88.5(3) 2_646 1_545
O1 Co2 N2 101.5(3) 2_646 4_556
O1 Co2 N3 83.1(3) 2_646 4
O1W Co2 N2 86.2(3) . 4_556
O1W Co2 N3 89.0(3) . 4
O4 Co2 O1W 94.3(3) . .
O4 Co2 O5 176.2(3) . 1_545
O4 Co2 N2 91.7(2) . 4_556
O4 Co2 N3 89.4(2) . 4
O5 Co2 O1W 82.1(2) 1_545 .
O5 Co2 N2 87.0(2) 1_545 4_556
O5 Co2 N3 91.5(2) 1_545 4
N2 Co2 N3 175.1(3) 4_556 4
C8 O1 Co2 137.7(7) . 2_656
Co2 O1W H1WB 110.6 . .
Co2 O1W H1WC 109.6 . .
H1WB O1W H1WC 93.9 . .
C8 O2 Co1 130.6(7) . 2_646
Co1 O2W H2WA 120.1 . .
Co1 O2W H2WB 119.9 . .
H2WA O2W H2WB 120.0 . .
C9 O4 Co2 128.3(5) . .
Co1 O5 Co1 111.8(3) . 4_566
Co1 O5 Co2 114.3(3) . 1_565
Co1 O5 H5WA 102.8 . .
Co1 O5 H5WA 102.8 4_566 .
Co2 O5 Co1 119.5(3) 1_565 4_566
Co2 O5 H5WA 102.9 1_565 .
N2 N1 Co1 127.7(6) . .
N4 N1 Co1 120.4(5) . .
N4 N1 N2 109.8(7) . .
N1 N2 Co2 111.0(5) . 4
C1 N2 Co2 144.3(6) . 4
C1 N2 N1 104.6(7) . .
N4 N3 Co2 104.0(5) . 4_556
C1 N3 Co2 146.4(6) . 4_556
C1 N3 N4 108.8(7) . .
N1 N4 Co1 118.6(5) . 4_566
N1 N4 N3 103.8(7) . .
N3 N4 Co1 129.5(5) . 4_566
N2 C1 C2 121.8(8) . .
N3 C1 N2 112.9(7) . .
N3 C1 C2 125.1(8) . .
C3 C2 C1 119.2(7) . .
C3 C2 C7 116.2(7) . .
C7 C2 C1 124.6(8) . .
C2 C3 H3 117.7 . .
C2 C3 C4 124.5(9) . .
C4 C3 H3 117.7 . .
C3 C4 C5 117.0(10) . .
C3 C4 C8 118.4(9) . .
C5 C4 C8 124.5(9) . .
C4 C5 H5 119.1 . .
C6 C5 C4 121.9(8) . .
C6 C5 H5 119.1 . .
C5 C6 C7 120.4(7) . .
C5 C6 C9 122.8(7) . .
C7 C6 C9 116.8(8) . .
C2 C7 H7 120.2 . .
C6 C7 C2 119.7(8) . .
C6 C7 H7 120.2 . .
O1 C8 O2 124.1(10) . .
O1 C8 C4 117.6(9) . .
O2 C8 C4 118.4(9) . .
O3 C9 O4 120.7(6) . .
O3 C9 C6 123.4(7) . .
O4 C9 C6 115.8(7) . .

loop_
_geom_bond_atom_site_label_1
_geom_bond_atom_site_label_2
_geom_bond_distance
_geom_bond_site_symmetry_2
Co1 O2 2.060(8) 2_656
Co1 O2W 2.260(7) .
Co1 O5 2.067(5) 4_565
Co1 O5 2.058(5) .
Co1 N1 2.104(7) .
Co1 N4 2.111(7) 4_565
Co2 O1 1.994(8) 2_646
Co2 O1W 2.269(8) .
Co2 O4 2.048(6) .
Co2 O5 2.060(6) 1_545
Co2 N2 2.306(9) 4_556
Co2 N3 2.429(8) 4
O1 Co2 1.994(8) 2_656
O1 C8 1.289(12) .
O1W H1WB 0.8203 .
O1W H1WC 0.8225 .
O2 Co1 2.060(8) 2_646
O2 C8 1.313(12) .
O2W H2WA 0.9001 .
O2W H2WB 0.8999 .
O3 C9 1.256(10) .
O4 C9 1.330(9) .
O5 Co1 2.067(5) 4_566
O5 Co2 2.060(6) 1_565
O5 H5WA 0.9597 .
N1 N2 1.344(10) .
N1 N4 1.324(10) .
N2 Co2 2.306(9) 4
N2 C1 1.290(11) .
N3 Co2 2.429(8) 4_556
N3 N4 1.365(10) .
N3 C1 1.240(11) .
N4 Co1 2.111(7) 4_566
C1 C2 1.474(7) .
C2 C3 1.396(13) .
C2 C7 1.440(11) .
C3 H3 0.9300 .
C3 C4 1.407(14) .
C4 C5 1.407(13) .
C4 C8 1.466(16) .
C5 H5 0.9300 .
C5 C6 1.359(13) .
C6 C7 1.437(11) .
C6 C9 1.475(7) .
C7 H7 0.9300 .
